data_7707106
loop_
_publ_author_name
'Bykov, Maxim'
'Bykova, Elena'
'Chariton, Stella'
'Prakapenka, Vitali B.'
'Batyrev, Iskander G.'
'Mahmood, Mohammad F.'
'Goncharov, Alexander F.'

_publ_section_title
;
 Stabilization of pentazolate anions in the high-pressure compounds
 Na<sub>2</sub>N<sub>5</sub> and NaN<sub>5</sub> and in the sodium
 pentazolate framework NaN<sub>5</sub>&#x00B7;N<sub>2</sub>.
;
_journal_issue 21
_journal_name_full 'Dalton transactions (Cambridge, England : 2003)'
_journal_page_first 7229
_journal_page_last 7237
_journal_paper_doi 10.1039/d1dt00722j
_journal_volume 50
_journal_year 2021
_chemical_formula_moiety 'N5 Na2'
_chemical_formula_sum 'N5 Na2'
_chemical_formula_weight 116.03
_chemical_name_systematic 'sodium pentazolate'
_space_group_crystal_system monoclinic
_space_group_IT_number 6
_space_group_name_Hall 'P -2y'
_space_group_name_H-M_alt 'P 1 m 1'
_audit_creation_date 2021-04-01
_audit_creation_method
;
Olex2 1.2
(compiled 2018.05.29 svn.r3508 for OlexSys, GUI svn.r5506)
;
_audit_update_record
;
2021-04-05 deposited with the CCDC.	2021-04-14 downloaded from the CCDC.
;
_cell_angle_alpha 90
_cell_angle_beta 119.6(3)
_cell_angle_gamma 90
_cell_formula_units_Z 1
_cell_length_a 4.781(10)
_cell_length_b 2.5873(7)
_cell_length_c 4.934(12)
_cell_measurement_reflns_used 43
_cell_measurement_temperature 293(2)
_cell_measurement_theta_max 14.2010
_cell_measurement_theta_min 3.8090
_cell_volume 53.1(2)
_computing_cell_refinement 'CrysAlisPro 1.171.40.84a (Rigaku OD, 2020)'
_computing_data_collection 'CrysAlisPro 1.171.40.84a (Rigaku OD, 2020)'
_computing_data_reduction 'CrysAlisPro 1.171.40.84a (Rigaku OD, 2020)'
_computing_molecular_graphics 'Olex2 (Dolomanov et al., 2009)'
_computing_publication_material 'Olex2 (Dolomanov et al., 2009)'
_computing_structure_refinement 'ShelXL (Sheldrick, 2015)'
_diffrn_ambient_pressure 50000000
_diffrn_ambient_temperature 293(2)
_diffrn_detector 'Pilatus 1M CdTe'
_diffrn_detector_area_resol_mean 5.8
_diffrn_detector_type 'pixel detector'
_diffrn_measured_fraction_theta_full 0.336
_diffrn_measured_fraction_theta_max 0.260
_diffrn_measurement_details
;
List of Runs (angles in degrees, time in seconds):

  # Type    Start    End  Width  t~exp~   \w     \q     \k     \f   Frames
#--------------------------------------------------------------------------
  1  \w    -23.50  30.00   0.50    1.00    --    0.00   0.00   0.00  107
;
_diffrn_measurement_device 'GSECARS @ APS'
_diffrn_measurement_device_type 'Pilatus 1M CdTe'
_diffrn_measurement_method /w
_diffrn_orient_matrix_type 'CrysAlisPro convention (1999,Acta A55,543-557)'
_diffrn_orient_matrix_UB_11 -0.0353453000
_diffrn_orient_matrix_UB_12 -0.0086722000
_diffrn_orient_matrix_UB_13 0.0356521000
_diffrn_orient_matrix_UB_21 -0.0328957000
_diffrn_orient_matrix_UB_22 -0.0927914000
_diffrn_orient_matrix_UB_23 -0.0354791000
_diffrn_orient_matrix_UB_31 0.0519028000
_diffrn_orient_matrix_UB_32 -0.0645933000
_diffrn_orient_matrix_UB_33 0.0468223000
_diffrn_radiation_monochromator synchrotron
_diffrn_radiation_probe x-ray
_diffrn_radiation_type synchrotron
_diffrn_radiation_wavelength 0.29521
_diffrn_reflns_av_R_equivalents 0.0137
_diffrn_reflns_av_unetI/netI 0.0243
_diffrn_reflns_Laue_measured_fraction_full 0.336
_diffrn_reflns_Laue_measured_fraction_max 0.260
_diffrn_reflns_limit_h_max 4
_diffrn_reflns_limit_h_min -5
_diffrn_reflns_limit_k_max 4
_diffrn_reflns_limit_k_min -4
_diffrn_reflns_limit_l_max 5
_diffrn_reflns_limit_l_min -4
_diffrn_reflns_number 135
_diffrn_reflns_point_group_measured_fraction_full 0.260
_diffrn_reflns_point_group_measured_fraction_max 0.175
_diffrn_reflns_theta_full 10.202
_diffrn_reflns_theta_max 14.591
_diffrn_reflns_theta_min 3.462
_diffrn_source synchrotron
_diffrn_source_type 'APS, Argonne National Laboratory'
_exptl_absorpt_coefficient_mu 0.102
_exptl_absorpt_correction_T_max 1.00000
_exptl_absorpt_correction_T_min 0.59760
_exptl_absorpt_correction_type multi-scan
_exptl_absorpt_process_details
;
CrysAlisPro 1.171.40.84a (Rigaku Oxford Diffraction, 2020)
Empirical absorption correction using spherical harmonics,
implemented in SCALE3 ABSPACK scaling algorithm.
;
_exptl_crystal_colour metallic
_exptl_crystal_colour_lustre metallic
_exptl_crystal_density_diffrn 3.629
_exptl_crystal_description irregular
_exptl_crystal_F_000 57
_exptl_crystal_size_max 0.003
_exptl_crystal_size_mid 0.003
_exptl_crystal_size_min 0.003
_refine_diff_density_max 0.616
_refine_diff_density_min -0.402
_refine_diff_density_rms 0.147
_refine_ls_abs_structure_details
;
 Flack x determined using 20 quotients [(I+)-(I-)]/[(I+)+(I-)]
 (Parsons, Flack and Wagner, Acta Cryst. B69 (2013) 249-259).
;
_refine_ls_abs_structure_Flack -1.9(10)
_refine_ls_extinction_method none
_refine_ls_goodness_of_fit_ref 1.109
_refine_ls_hydrogen_treatment undef
_refine_ls_matrix_type full
_refine_ls_number_parameters 23
_refine_ls_number_reflns 115
_refine_ls_number_restraints 2
_refine_ls_restrained_S_all 1.097
_refine_ls_R_factor_all 0.0694
_refine_ls_R_factor_gt 0.0566
_refine_ls_shift/su_max 0.000
_refine_ls_shift/su_mean 0.000
_refine_ls_structure_factor_coef Fsqd
_refine_ls_weighting_details 'w=1/[\s^2^(Fo^2^)+(0.1080P)^2^] where P=(Fo^2^+2Fc^2^)/3'
_refine_ls_weighting_scheme calc
_refine_ls_wR_factor_gt 0.1345
_refine_ls_wR_factor_ref 0.1397
_reflns_Friedel_coverage 0.337
_reflns_Friedel_fraction_full 0.181
_reflns_Friedel_fraction_max 0.089
_reflns_number_gt 93
_reflns_number_total 115
_reflns_threshold_expression 'I > 2\s(I)'
_cod_data_source_file d1dt00722j2.cif
_cod_data_source_block Na2N5_50GPa
_cod_depositor_comments 'Adding full bibliography for 7707104--7707106.cif.'
_cod_database_code 7707106
_shelx_shelxl_version_number 2014/7
_chemical_oxdiff_formula 'Na N3'
_shelx_space_group_comment
;
The symmetry employed for this shelxl refinement is uniquely defined
by the following loop, which should always be used as a source of
symmetry information in preference to the above space-group names.
They are only intended as comments.
;
_shelx_estimated_absorpt_t_max 1.000
_shelx_estimated_absorpt_t_min 1.000
_reflns_odcompleteness_completeness 36.84
_reflns_odcompleteness_iscentric 1
_reflns_odcompleteness_theta 10.63
_olex2_refinement_description
;
1. Uiso/Uaniso restraints and constraints
Uanis(Na2) = Uanis(Na1)
Uanis(N1) = Uanis(N2) = Uanis(N5) = Uanis(N4) = Uanis(N3)
;
_olex2_submission_special_instructions 'No special instructions were received'
_oxdiff_exptl_absorpt_empirical_details
;
Empirical correction (ABSPACK) includes:
- Absorption correction using spherical harmonics
- Frame scaling
- Detector area scaling
;
_oxdiff_exptl_absorpt_empirical_full_max 2.075
_oxdiff_exptl_absorpt_empirical_full_min 0.684

loop_
_space_group_symop_operation_xyz
'x, y, z'
'x, -y, z'

loop_
_atom_site_label
_atom_site_type_symbol
_atom_site_fract_x
_atom_site_fract_y
_atom_site_fract_z
_atom_site_U_iso_or_equiv
_atom_site_adp_type
_atom_site_occupancy
_atom_site_site_symmetry_order
_atom_site_calc_flag
_atom_site_refinement_flags_posn
_atom_site_refinement_flags_adp
_atom_site_refinement_flags_occupancy
_atom_site_disorder_assembly
_atom_site_disorder_group
Na2 Na -0.8424(17) 0.0000 -0.1434(16) 0.017(3) Uani 1 2 d S T P . .
Na1 Na -0.1850(19) 0.0000 -0.8344(18) 0.017(3) Uani 1 2 d S T P . .
N5 N -0.278(5) -0.5000 -0.242(3) 0.026(6) Uani 1 2 d S T P . .
N2 N -0.530(5) -0.5000 -0.742(4) 0.026(6) Uani 1 2 d S T P . .
N3 N -0.740(4) -0.5000 -0.646(4) 0.026(6) Uani 1 2 d S T P . .
N4 N -0.587(5) -0.5000 -0.335(4) 0.026(6) Uani 1 2 d S T P . .
N1 N -0.243(5) -0.5000 -0.483(4) 0.026(6) Uani 1 2 d S T P . .

loop_
_atom_site_aniso_label
_atom_site_aniso_U_11
_atom_site_aniso_U_22
_atom_site_aniso_U_33
_atom_site_aniso_U_23
_atom_site_aniso_U_13
_atom_site_aniso_U_12
Na2 0.026(3) 0.0058(10) 0.021(3) 0.000 0.013(3) 0.000
Na1 0.026(3) 0.0058(10) 0.021(3) 0.000 0.013(3) 0.000
N5 0.036(6) 0.0046(10) 0.024(5) 0.000 0.004(6) 0.000
N2 0.036(6) 0.0046(10) 0.024(5) 0.000 0.004(6) 0.000
N3 0.036(6) 0.0046(10) 0.024(5) 0.000 0.004(6) 0.000
N4 0.036(6) 0.0046(10) 0.024(5) 0.000 0.004(6) 0.000
N1 0.036(6) 0.0046(10) 0.024(5) 0.000 0.004(6) 0.000

loop_
_atom_type_symbol
_atom_type_description
_atom_type_scat_dispersion_real
_atom_type_scat_dispersion_imag
_atom_type_scat_source
N N -0.0011 0.0005 'International Tables Vol C Tables 4.2.6.8 and 6.1.1.4'
Na Na 0.0019 0.0037 'International Tables Vol C Tables 4.2.6.8 and 6.1.1.4'

loop_
_geom_angle_atom_site_label_1
_geom_angle_atom_site_label_2
_geom_angle_atom_site_label_3
_geom_angle
_geom_angle_site_symmetry_1
_geom_angle_site_symmetry_3
_geom_angle_publ_flag
Na2 Na2 Na2 180.0 1_565 1_545 ?
Na2 Na2 N3 119.8(3) 1_545 1_566 ?
Na2 Na2 N3 119.8(3) 1_565 1_556 ?
Na2 Na2 N3 60.2(3) 1_565 1_566 ?
Na2 Na2 N3 60.2(3) 1_545 1_556 ?
N5 Na2 Na2 124.4(4) 1_455 1_565 ?
N5 Na2 Na2 55.6(4) 1_455 1_545 ?
N5 Na2 Na2 55.6(4) 1_465 1_565 ?
N5 Na2 Na2 124.4(4) 1_465 1_545 ?
N5 Na2 N5 68.8(8) 1_455 1_465 ?
N5 Na2 N3 102.1(9) 1_465 1_556 ?
N5 Na2 N3 102.1(9) 1_455 1_566 ?
N5 Na2 N3 69.4(6) 1_465 1_566 ?
N5 Na2 N3 69.4(6) 1_455 1_556 ?
N2 Na2 Na2 54.3(2) 1_566 1_565 ?
N2 Na2 Na2 125.7(2) 1_556 1_565 ?
N2 Na2 Na2 125.7(2) 1_566 1_545 ?
N2 Na2 Na2 54.3(2) 1_556 1_545 ?
N2 Na2 N5 90.1(8) 1_556 1_455 ?
N2 Na2 N5 131.4(11) 1_556 1_465 ?
N2 Na2 N5 131.4(11) 1_566 1_455 ?
N2 Na2 N5 90.1(8) 1_566 1_465 ?
N2 Na2 N2 71.5(5) 1_566 1_556 ?
N2 Na2 N3 73.5(6) 1_566 1_556 ?
N2 Na2 N3 73.5(6) 1_556 1_566 ?
N2 Na2 N3 30.2(9) 1_556 1_556 ?
N2 Na2 N3 30.2(9) 1_566 1_566 ?
N2 Na2 N4 77.0(9) 1_566 1_565 ?
N2 Na2 N4 116.0(8) 1_556 1_565 ?
N2 Na2 N4 116.0(8) 1_566 . ?
N2 Na2 N4 77.0(9) 1_556 . ?
N2 Na2 N1 163.7(14) 1_566 1_455 ?
N2 Na2 N1 106.5(4) 1_566 1_465 ?
N2 Na2 N1 106.5(4) 1_556 1_455 ?
N2 Na2 N1 163.7(14) 1_556 1_465 ?
N3 Na2 N3 59.7(6) 1_566 1_556 ?
N4 Na2 Na2 124.6(5) . 1_565 ?
N4 Na2 Na2 55.4(5) 1_565 1_565 ?
N4 Na2 Na2 124.6(5) 1_565 1_545 ?
N4 Na2 Na2 55.4(5) . 1_545 ?
N4 Na2 N5 102.0(7) . 1_455 ?
N4 Na2 N5 102.0(7) 1_565 1_465 ?
N4 Na2 N5 148.1(6) 1_565 1_455 ?
N4 Na2 N5 148.1(6) . 1_465 ?
N4 Na2 N3 102.6(6) 1_565 1_566 ?
N4 Na2 N3 141.6(5) 1_565 1_556 ?
N4 Na2 N3 102.6(6) . 1_556 ?
N4 Na2 N3 141.6(5) . 1_566 ?
N4 Na2 N4 69.2(10) 1_565 . ?
N1 Na2 Na2 54.6(2) 1_465 1_565 ?
N1 Na2 Na2 125.4(2) 1_455 1_565 ?
N1 Na2 Na2 125.4(2) 1_465 1_545 ?
N1 Na2 Na2 54.6(2) 1_455 1_545 ?
N1 Na2 N5 79.3(6) 1_455 1_465 ?
N1 Na2 N5 79.3(6) 1_465 1_455 ?
N1 Na2 N5 32.8(10) 1_455 1_455 ?
N1 Na2 N5 32.8(10) 1_465 1_465 ?
N1 Na2 N3 96.5(7) 1_455 1_556 ?
N1 Na2 N3 96.5(7) 1_465 1_566 ?
N1 Na2 N3 133.6(10) 1_465 1_556 ?
N1 Na2 N3 133.6(10) 1_455 1_566 ?
N1 Na2 N4 78.3(9) 1_465 1_565 ?
N1 Na2 N4 78.3(9) 1_455 . ?
N1 Na2 N4 117.0(8) 1_465 . ?
N1 Na2 N4 117.0(8) 1_455 1_565 ?
N1 Na2 N1 70.8(4) 1_455 1_465 ?
Na1 Na1 Na1 180.0 1_565 1_545 ?
Na1 Na1 N4 119.80(18) 1_565 1_554 ?
Na1 Na1 N4 60.20(18) 1_545 1_554 ?
Na1 Na1 N4 119.80(18) 1_545 1_564 ?
Na1 Na1 N4 60.20(18) 1_565 1_564 ?
N5 Na1 Na1 125.2(3) 1_554 1_565 ?
N5 Na1 Na1 125.2(3) 1_564 1_545 ?
N5 Na1 Na1 54.8(3) 1_564 1_565 ?
N5 Na1 Na1 54.8(3) 1_554 1_545 ?
N5 Na1 N5 70.4(7) 1_554 1_564 ?
N5 Na1 N2 90.5(8) 1_564 1_565 ?
N5 Na1 N2 130.9(6) 1_554 1_565 ?
N5 Na1 N2 90.5(8) 1_554 . ?
N5 Na1 N2 130.9(6) 1_564 . ?
N5 Na1 N3 76.7(7) 1_554 1_655 ?
N5 Na1 N3 115.4(11) 1_564 1_655 ?
N5 Na1 N3 76.7(7) 1_564 1_665 ?
N5 Na1 N3 115.4(11) 1_554 1_665 ?
N5 Na1 N4 73.1(5) 1_554 1_564 ?
N5 Na1 N4 73.1(5) 1_564 1_554 ?
N5 Na1 N4 30.3(9) 1_554 1_554 ?
N5 Na1 N4 30.3(9) 1_564 1_564 ?
N5 Na1 N1 108.0(6) 1_554 . ?
N5 Na1 N1 108.0(6) 1_564 1_565 ?
N5 Na1 N1 164.0(7) 1_564 . ?
N5 Na1 N1 164.0(7) 1_554 1_565 ?
N2 Na1 Na1 56.0(6) . 1_545 ?
N2 Na1 Na1 56.0(6) 1_565 1_565 ?
N2 Na1 Na1 124.0(6) . 1_565 ?
N2 Na1 Na1 124.0(6) 1_565 1_545 ?
N2 Na1 N2 68.1(11) . 1_565 ?
N2 Na1 N4 69.1(8) . 1_554 ?
N2 Na1 N4 101.5(7) 1_565 1_554 ?
N2 Na1 N4 101.5(7) . 1_564 ?
N2 Na1 N4 69.1(8) 1_565 1_564 ?
N3 Na1 Na1 124.9(3) 1_655 1_565 ?
N3 Na1 Na1 55.1(3) 1_655 1_545 ?
N3 Na1 Na1 55.1(3) 1_665 1_565 ?
N3 Na1 Na1 124.9(3) 1_665 1_545 ?
N3 Na1 N2 102.5(6) 1_665 1_565 ?
N3 Na1 N2 149.0(8) 1_655 1_565 ?
N3 Na1 N2 149.0(8) 1_665 . ?
N3 Na1 N2 102.5(6) 1_655 . ?
N3 Na1 N3 69.8(7) 1_665 1_655 ?
N3 Na1 N4 141.2(11) 1_655 1_564 ?
N3 Na1 N4 102.2(6) 1_655 1_554 ?
N3 Na1 N4 102.2(6) 1_665 1_564 ?
N3 Na1 N4 141.2(11) 1_665 1_554 ?
N3 Na1 N1 78.8(10) 1_655 . ?
N3 Na1 N1 78.8(10) 1_665 1_565 ?
N3 Na1 N1 117.0(7) 1_655 1_565 ?
N3 Na1 N1 117.0(7) 1_665 . ?
N4 Na1 N4 59.6(4) 1_554 1_564 ?
N1 Na1 Na1 55.5(5) 1_565 1_565 ?
N1 Na1 Na1 124.5(5) . 1_565 ?
N1 Na1 Na1 124.5(5) 1_565 1_545 ?
N1 Na1 Na1 55.5(5) . 1_545 ?
N1 Na1 N2 78.6(10) . 1_565 ?
N1 Na1 N2 33.7(5) 1_565 1_565 ?
N1 Na1 N2 78.6(10) 1_565 . ?
N1 Na1 N2 33.7(5) . . ?
N1 Na1 N4 97.4(7) 1_565 1_564 ?
N1 Na1 N4 133.7(8) . 1_564 ?
N1 Na1 N4 133.7(8) 1_565 1_554 ?
N1 Na1 N4 97.4(7) . 1_554 ?
N1 Na1 N1 68.9(9) 1_565 . ?
Na2 N5 Na2 68.8(8) 1_655 1_645 ?
Na1 N5 Na2 112.2(6) 1_556 1_645 ?
Na1 N5 Na2 112.2(6) 1_546 1_655 ?
Na1 N5 Na2 74.1(5) 1_546 1_645 ?
Na1 N5 Na2 74.1(5) 1_556 1_655 ?
Na1 N5 Na1 70.4(7) 1_556 1_546 ?
N4 N5 Na2 145.3(3) . 1_645 ?
N4 N5 Na2 145.3(3) . 1_655 ?
N4 N5 Na1 90.1(15) . 1_556 ?
N4 N5 Na1 90.1(15) . 1_546 ?
N1 N5 Na2 71.2(14) . 1_655 ?
N1 N5 Na2 71.2(14) . 1_645 ?
N1 N5 Na1 140.8(9) . 1_556 ?
N1 N5 Na1 140.8(9) . 1_546 ?
N1 N5 N4 108.5(16) . . ?
Na2 N2 Na2 71.5(5) 1_544 1_554 ?
Na2 N2 Na1 74.3(7) 1_544 1_545 ?
Na2 N2 Na1 74.3(7) 1_554 . ?
Na2 N2 Na1 112.5(13) 1_544 . ?
Na2 N2 Na1 112.5(13) 1_554 1_545 ?
Na1 N2 Na1 68.1(11) 1_545 . ?
N3 N2 Na2 91.4(11) . 1_554 ?
N3 N2 Na2 91.4(11) . 1_544 ?
N3 N2 Na1 145.4(7) . 1_545 ?
N3 N2 Na1 145.4(7) . . ?
N3 N2 N1 105(2) . . ?
N1 N2 Na2 140.9(10) . 1_554 ?
N1 N2 Na2 140.9(10) . 1_544 ?
N1 N2 Na1 72.1(15) . . ?
N1 N2 Na1 72.1(15) . 1_545 ?
Na2 N3 Na2 59.7(6) 1_544 1_554 ?
Na2 N3 Na2 121.8(3) 1_544 1_545 ?
Na2 N3 Na2 161.9(9) 1_554 1_545 ?
Na2 N3 Na2 121.8(3) 1_554 . ?
Na2 N3 Na2 50.3(5) . 1_545 ?
Na2 N3 Na2 161.9(9) 1_544 . ?
Na1 N3 Na2 68.0(5) 1_445 1_544 ?
Na1 N3 Na2 94.7(11) 1_445 . ?
Na1 N3 Na2 66.1(8) 1_445 1_545 ?
Na1 N3 Na2 101.2(6) 1_455 1_544 ?
Na1 N3 Na2 66.1(8) 1_455 . ?
Na1 N3 Na2 101.2(6) 1_445 1_554 ?
Na1 N3 Na2 94.7(11) 1_455 1_545 ?
Na1 N3 Na2 68.0(5) 1_455 1_554 ?
Na1 N3 Na1 69.8(7) 1_445 1_455 ?
N2 N3 Na2 58.4(11) . 1_554 ?
N2 N3 Na2 139.3(8) . 1_545 ?
N2 N3 Na2 58.4(11) . 1_544 ?
N2 N3 Na2 139.3(8) . . ?
N2 N3 Na1 125.9(13) . 1_445 ?
N2 N3 Na1 125.9(13) . 1_455 ?
N2 N3 N4 109.6(18) . . ?
N4 N3 Na2 145.8(9) . 1_544 ?
N4 N3 Na2 145.8(9) . 1_554 ?
N4 N3 Na2 44.0(13) . . ?
N4 N3 Na2 44.0(13) . 1_545 ?
N4 N3 Na1 110.1(19) . 1_455 ?
N4 N3 Na1 110.1(19) . 1_445 ?
Na2 N4 Na2 69.2(9) . 1_545 ?
Na2 N4 Na1 66.8(5) . 1_455 ?
Na2 N4 Na1 66.8(5) 1_545 1_445 ?
Na2 N4 Na1 67.7(6) 1_545 1_546 ?
Na2 N4 Na1 67.7(6) . 1_556 ?
Na2 N4 Na1 100.7(9) 1_545 1_556 ?
Na2 N4 Na1 95.6(8) 1_545 1_455 ?
Na2 N4 Na1 100.7(9) . 1_546 ?
Na2 N4 Na1 95.6(8) . 1_445 ?
Na1 N4 Na1 59.6(4) 1_556 1_546 ?
Na1 N4 Na1 51.2(3) 1_445 1_455 ?
Na1 N4 Na1 162.4(13) 1_546 1_455 ?
Na1 N4 Na1 162.4(13) 1_556 1_445 ?
Na1 N4 Na1 121.6(4) 1_556 1_455 ?
Na1 N4 Na1 121.6(4) 1_546 1_445 ?
N5 N4 Na2 126.7(10) . 1_545 ?
N5 N4 Na2 126.7(10) . . ?
N5 N4 Na1 137.6(15) . 1_445 ?
N5 N4 Na1 59.6(9) . 1_556 ?
N5 N4 Na1 59.6(9) . 1_546 ?
N5 N4 Na1 137.6(15) . 1_455 ?
N5 N4 N3 106(3) . . ?
N3 N4 Na2 112.0(14) . 1_545 ?
N3 N4 Na2 112.0(14) . . ?
N3 N4 Na1 145.0(12) . 1_546 ?
N3 N4 Na1 145.0(12) . 1_556 ?
N3 N4 Na1 45.1(12) . 1_445 ?
N3 N4 Na1 45.1(12) . 1_455 ?
Na2 N1 Na2 70.8(4) 1_655 1_645 ?
Na2 N1 Na1 82.0(7) 1_645 1_545 ?
Na2 N1 Na1 121.1(13) 1_655 1_545 ?
Na2 N1 Na1 82.0(7) 1_655 . ?
Na2 N1 Na1 121.1(13) 1_645 . ?
Na1 N1 Na1 68.9(9) 1_545 . ?
N5 N1 Na2 76.0(10) . 1_655 ?
N5 N1 Na2 76.0(10) . 1_645 ?
N5 N1 Na1 145.5(4) . 1_545 ?
N5 N1 Na1 145.5(4) . . ?
N5 N1 N2 110(3) . . ?
N2 N1 Na2 144.5(3) . 1_645 ?
N2 N1 Na2 144.5(3) . 1_655 ?
N2 N1 Na1 74.2(15) . . ?
N2 N1 Na1 74.2(15) . 1_545 ?

loop_
_geom_bond_atom_site_label_1
_geom_bond_atom_site_label_2
_geom_bond_distance
_geom_bond_site_symmetry_2
_geom_bond_publ_flag
Na2 N5 2.29(2) 1_455 ?
Na2 N5 2.29(2) 1_465 ?
Na2 N2 2.215(13) 1_556 ?
Na2 N2 2.215(13) 1_566 ?
Na2 N4 2.28(3) 1_565 ?
Na2 N4 2.28(3) . ?
Na2 N1 2.234(12) 1_465 ?
Na2 N1 2.234(12) 1_455 ?
Na1 N5 2.245(19) 1_554 ?
Na1 N5 2.245(19) 1_564 ?
Na1 N2 2.31(3) 1_565 ?
Na1 N2 2.31(3) . ?
Na1 N3 2.261(19) 1_655 ?
Na1 N3 2.261(19) 1_665 ?
Na1 N1 2.29(3) . ?
Na1 N1 2.29(3) 1_565 ?
N5 Na2 2.29(2) 1_645 ?
N5 Na2 2.29(2) 1_655 ?
N5 Na1 2.245(19) 1_546 ?
N5 Na1 2.245(19) 1_556 ?
N5 N4 1.31(4) . ?
N5 N1 1.28(4) . ?
N2 Na2 2.215(13) 1_544 ?
N2 Na2 2.215(13) 1_554 ?
N2 Na1 2.31(3) 1_545 ?
N2 N3 1.31(4) . ?
N2 N1 1.334(17) . ?
N3 Na1 2.261(19) 1_455 ?
N3 Na1 2.261(19) 1_445 ?
N3 N4 1.33(2) . ?
N4 Na2 2.28(3) 1_545 ?
N1 Na2 2.234(12) 1_655 ?
N1 Na2 2.234(12) 1_645 ?
N1 Na1 2.29(3) 1_545 ?

loop_
_geom_torsion_atom_site_label_1
_geom_torsion_atom_site_label_2
_geom_torsion_atom_site_label_3
_geom_torsion_atom_site_label_4
_geom_torsion
_geom_torsion_site_symmetry_1
_geom_torsion_site_symmetry_2
_geom_torsion_site_symmetry_3
_geom_torsion_site_symmetry_4
_geom_torsion_publ_flag
Na2 N5 N4 Na2 -52(4) 1_655 . . . ?
Na2 N5 N4 Na2 -141.7(19) 1_655 . . 1_545 ?
Na2 N5 N4 Na2 141.7(19) 1_645 . . . ?
Na2 N5 N4 Na2 52(4) 1_645 . . 1_545 ?
Na2 N5 N4 Na1 123.2(16) 1_655 . . 1_445 ?
Na2 N5 N4 Na1 -132(3) 1_655 . . 1_546 ?
Na2 N5 N4 Na1 61(2) 1_645 . . 1_546 ?
Na2 N5 N4 Na1 -123.2(16) 1_645 . . 1_455 ?
Na2 N5 N4 Na1 -44(4) 1_645 . . 1_445 ?
Na2 N5 N4 Na1 -61(2) 1_655 . . 1_556 ?
Na2 N5 N4 Na1 132(3) 1_645 . . 1_556 ?
Na2 N5 N4 Na1 44(4) 1_655 . . 1_455 ?
Na2 N5 N4 N3 83(3) 1_655 . . . ?
Na2 N5 N4 N3 -83(3) 1_645 . . . ?
Na2 N5 N1 Na2 -73.3(4) 1_645 . . 1_655 ?
Na2 N5 N1 Na2 73.3(4) 1_655 . . 1_645 ?
Na2 N5 N1 Na1 125(3) 1_655 . . 1_545 ?
Na2 N5 N1 Na1 -52(3) 1_655 . . . ?
Na2 N5 N1 Na1 52(3) 1_645 . . 1_545 ?
Na2 N5 N1 Na1 -125(3) 1_645 . . . ?
Na2 N5 N1 N2 -143.4(2) 1_655 . . . ?
Na2 N5 N1 N2 143.4(2) 1_645 . . . ?
Na2 N2 N3 Na2 -175.0(8) 1_544 . . . ?
Na2 N2 N3 Na2 -71.5(5) 1_544 . . 1_554 ?
Na2 N2 N3 Na2 71.5(5) 1_554 . . 1_544 ?
Na2 N2 N3 Na2 -103.5(12) 1_554 . . . ?
Na2 N2 N3 Na2 103.5(12) 1_544 . . 1_545 ?
Na2 N2 N3 Na2 175.0(8) 1_554 . . 1_545 ?
Na2 N2 N3 Na1 9.2(9) 1_544 . . 1_445 ?
Na2 N2 N3 Na1 -80.7(7) 1_544 . . 1_455 ?
Na2 N2 N3 Na1 80.7(7) 1_554 . . 1_445 ?
Na2 N2 N3 Na1 -9.2(9) 1_554 . . 1_455 ?
Na2 N2 N3 N4 -144.3(3) 1_554 . . . ?
Na2 N2 N3 N4 144.3(3) 1_544 . . . ?
Na2 N2 N1 Na2 154(2) 1_544 . . 1_655 ?
Na2 N2 N1 Na2 -154(2) 1_554 . . 1_645 ?
Na2 N2 N1 Na2 -18(7) 1_544 . . 1_645 ?
Na2 N2 N1 Na2 18(7) 1_554 . . 1_655 ?
Na2 N2 N1 Na1 -104(3) 1_554 . . 1_545 ?
Na2 N2 N1 Na1 32(3) 1_544 . . 1_545 ?
Na2 N2 N1 Na1 104(3) 1_544 . . . ?
Na2 N2 N1 Na1 -32(3) 1_554 . . . ?
Na2 N2 N1 N5 -112(3) 1_544 . . . ?
Na2 N2 N1 N5 112(3) 1_554 . . . ?
Na2 N3 N4 Na2 80(4) 1_554 . . . ?
Na2 N3 N4 Na2 75.5(17) . . . 1_545 ?
Na2 N3 N4 Na2 156(2) 1_554 . . 1_545 ?
Na2 N3 N4 Na2 -75.5(17) 1_545 . . . ?
Na2 N3 N4 Na2 -80(4) 1_544 . . 1_545 ?
Na2 N3 N4 Na2 -156(2) 1_544 . . . ?
Na2 N3 N4 Na1 -82(2) . . . 1_556 ?
Na2 N3 N4 Na1 75.3(7) . . . 1_445 ?
Na2 N3 N4 Na1 -75.3(7) 1_545 . . 1_455 ?
Na2 N3 N4 Na1 -158(4) 1_545 . . 1_556 ?
Na2 N3 N4 Na1 -155(4) 1_544 . . 1_455 ?
Na2 N3 N4 Na1 2(6) 1_544 . . 1_546 ?
Na2 N3 N4 Na1 -2(6) 1_554 . . 1_556 ?
Na2 N3 N4 Na1 -122.3(14) 1_554 . . 1_546 ?
Na2 N3 N4 Na1 -0.2(15) 1_545 . . 1_445 ?
Na2 N3 N4 Na1 158(4) . . . 1_546 ?
Na2 N3 N4 Na1 0.2(15) . . . 1_455 ?
Na2 N3 N4 Na1 82(2) 1_545 . . 1_546 ?
Na2 N3 N4 Na1 122.3(14) 1_544 . . 1_556 ?
Na2 N3 N4 Na1 -80(2) 1_544 . . 1_445 ?
Na2 N3 N4 Na1 155(4) 1_554 . . 1_445 ?
Na2 N3 N4 Na1 80(2) 1_554 . . 1_455 ?
Na2 N3 N4 N5 62(3) 1_544 . . . ?
Na2 N3 N4 N5 142.2(8) 1_545 . . . ?
Na2 N3 N4 N5 -62(3) 1_554 . . . ?
Na2 N3 N4 N5 -142.2(8) . . . . ?
Na1 N5 N4 Na2 -9.9(14) 1_546 . . 1_545 ?
Na1 N5 N4 Na2 80.3(11) 1_546 . . . ?
Na1 N5 N4 Na2 -80.3(11) 1_556 . . 1_545 ?
Na1 N5 N4 Na2 9.9(14) 1_556 . . . ?
Na1 N5 N4 Na1 175.3(12) 1_546 . . 1_455 ?
Na1 N5 N4 Na1 -70.4(7) 1_556 . . 1_546 ?
Na1 N5 N4 Na1 -105.0(15) 1_546 . . 1_445 ?
Na1 N5 N4 Na1 70.4(7) 1_546 . . 1_556 ?
Na1 N5 N4 Na1 -175.3(12) 1_556 . . 1_445 ?
Na1 N5 N4 Na1 105.0(15) 1_556 . . 1_455 ?
Na1 N5 N4 N3 144.8(3) 1_556 . . . ?
Na1 N5 N4 N3 -144.8(3) 1_546 . . . ?
Na1 N5 N1 Na2 -102(2) 1_546 . . 1_655 ?
Na1 N5 N1 Na2 102(2) 1_556 . . 1_645 ?
Na1 N5 N1 Na2 -29.0(19) 1_546 . . 1_645 ?
Na1 N5 N1 Na2 29.0(19) 1_556 . . 1_655 ?
Na1 N5 N1 Na1 23(4) 1_546 . . 1_545 ?
Na1 N5 N1 Na1 -154.3(11) 1_546 . . . ?
Na1 N5 N1 Na1 -23(4) 1_556 . . . ?
Na1 N5 N1 Na1 154.3(11) 1_556 . . 1_545 ?
Na1 N5 N1 N2 -114.3(19) 1_556 . . . ?
Na1 N5 N1 N2 114.3(19) 1_546 . . . ?
Na1 N2 N3 Na2 40(3) 1_545 . . 1_545 ?
Na1 N2 N3 Na2 63.8(18) . . . 1_554 ?
Na1 N2 N3 Na2 135(2) . . . 1_544 ?
Na1 N2 N3 Na2 -121.2(11) . . . 1_545 ?
Na1 N2 N3 Na2 -63.8(18) 1_545 . . 1_544 ?
Na1 N2 N3 Na2 121.2(11) 1_545 . . . ?
Na1 N2 N3 Na2 -135(2) 1_545 . . 1_554 ?
Na1 N2 N3 Na2 -40(3) . . . . ?
Na1 N2 N3 Na1 -144.5(13) 1_545 . . 1_455 ?
Na1 N2 N3 Na1 144.5(13) . . . 1_445 ?
Na1 N2 N3 Na1 -55(3) 1_545 . . 1_445 ?
Na1 N2 N3 Na1 55(3) . . . 1_455 ?
Na1 N2 N3 N4 -80.4(19) . . . . ?
Na1 N2 N3 N4 80(2) 1_545 . . . ?
Na1 N2 N1 Na2 122(4) 1_545 . . 1_655 ?
Na1 N2 N1 Na2 -122(4) . . . 1_645 ?
Na1 N2 N1 Na2 50(4) . . . 1_655 ?
Na1 N2 N1 Na2 -50(4) 1_545 . . 1_645 ?
Na1 N2 N1 Na1 -72.1(9) . . . 1_545 ?
Na1 N2 N1 Na1 72.1(9) 1_545 . . . ?
Na1 N2 N1 N5 -144.0(5) 1_545 . . . ?
Na1 N2 N1 N5 144.0(5) . . . . ?
Na1 N3 N4 Na2 75.3(7) 1_455 . . 1_545 ?
Na1 N3 N4 Na2 -0.2(15) 1_455 . . . ?
Na1 N3 N4 Na2 -75.3(7) 1_445 . . . ?
Na1 N3 N4 Na2 0.2(15) 1_445 . . 1_545 ?
Na1 N3 N4 Na1 157(2) 1_455 . . 1_546 ?
Na1 N3 N4 Na1 -75.1(17) 1_445 . . 1_455 ?
Na1 N3 N4 Na1 82(4) 1_445 . . 1_546 ?
Na1 N3 N4 Na1 75.1(17) 1_455 . . 1_445 ?
Na1 N3 N4 Na1 -82(4) 1_455 . . 1_556 ?
Na1 N3 N4 Na1 -157(2) 1_445 . . 1_556 ?
Na1 N3 N4 N5 142.5(8) 1_445 . . . ?
Na1 N3 N4 N5 -142.5(8) 1_455 . . . ?
N2 N3 N4 Na2 -142.2(8) . . . 1_545 ?
N2 N3 N4 Na2 142.2(8) . . . . ?
N2 N3 N4 Na1 60(3) . . . 1_556 ?
N2 N3 N4 Na1 -142.5(8) . . . 1_445 ?
N2 N3 N4 Na1 -60(3) . . . 1_546 ?
N2 N3 N4 Na1 142.5(8) . . . 1_455 ?
N2 N3 N4 N5 0.000(4) . . . . ?
N3 N2 N1 Na2 -94(4) . . . 1_655 ?
N3 N2 N1 Na2 94(4) . . . 1_645 ?
N3 N2 N1 Na1 144.0(5) . . . 1_545 ?
N3 N2 N1 Na1 -144.0(5) . . . . ?
N3 N2 N1 N5 0.000(4) . . . . ?
N4 N5 N1 Na2 143.4(2) . . . 1_655 ?
N4 N5 N1 Na2 -143.4(2) . . . 1_645 ?
N4 N5 N1 Na1 -91(3) . . . 1_545 ?
N4 N5 N1 Na1 91(3) . . . . ?
N4 N5 N1 N2 0.000(5) . . . . ?
N1 N5 N4 Na2 -134.9(12) . . . . ?
N1 N5 N4 Na2 134.9(12) . . . 1_545 ?
N1 N5 N4 Na1 39.8(13) . . . 1_445 ?
N1 N5 N4 Na1 -144.8(3) . . . 1_556 ?
N1 N5 N4 Na1 144.8(3) . . . 1_546 ?
N1 N5 N4 Na1 -39.8(13) . . . 1_455 ?
N1 N5 N4 N3 0.000(4) . . . . ?
N1 N2 N3 Na2 40.7(10) . . . . ?
N1 N2 N3 Na2 144.3(3) . . . 1_554 ?
N1 N2 N3 Na2 -40.7(10) . . . 1_545 ?
N1 N2 N3 Na2 -144.3(3) . . . 1_544 ?
N1 N2 N3 Na1 135.1(8) . . . 1_455 ?
N1 N2 N3 Na1 -135.1(8) . . . 1_445 ?
N1 N2 N3 N4 0.000(5) . . . . ?
